data_4087340
loop_
_publ_author_name
'Zhai, Feng'
'Solomon, Joseph B.'
'Jordan, Richard F.'

_publ_section_title
;
 Copolymerization of Ethylene with Acrylate Monomers by
 Amide-Functionalized \a-Diimine Pd Catalysts
;
_journal_issue 9
_journal_name_full Organometallics
_journal_page_first 1873
_journal_paper_doi 10.1021/acs.organomet.7b00209
_journal_volume 36
_journal_year 2017
_chemical_formula_moiety 'C48 H47 Cl2 N3 O Pd, 2(C2 H2 Cl4)'
_chemical_formula_sum 'C52 H51 Cl10 N3 O Pd'
_chemical_formula_weight 1194.86
_space_group_crystal_system monoclinic
_space_group_IT_number 14
_space_group_name_Hall '-P 2ybc'
_space_group_name_H-M_alt 'P 1 21/c 1'
_symmetry_space_group_name_Hall '-P 2ybc'
_symmetry_space_group_name_H-M 'P 1 21/c 1'
_atom_sites_solution_hydrogens geom
_atom_sites_solution_primary dual
_atom_sites_solution_secondary difmap
_audit_creation_date 2016-09-08
_audit_creation_method
;
Olex2 1.2
(compiled 2016.08.25 svn.r3337 for OlexSys, GUI svn.r5221)
;
_cell_angle_alpha 90
_cell_angle_beta 115.547(2)
_cell_angle_gamma 90
_cell_formula_units_Z 4
_cell_length_a 21.5758(18)
_cell_length_b 14.2713(12)
_cell_length_c 18.9212(15)
_cell_measurement_reflns_used 9803
_cell_measurement_temperature 100(2)
_cell_measurement_theta_max 25.56
_cell_measurement_theta_min 2.37
_cell_volume 5256.5(8)
_computing_cell_refinement 'SAINT V.8.35A (Bruker AXS Inc., 2013)'
_computing_data_collection 'APEX3 v.2015.9-0 (Bruker AXS Inc., 2015)'
_computing_data_reduction 'SAINT V.8.35A (Bruker AXS Inc., 2013)'
_computing_molecular_graphics
;
OLEX2: a complete structure solution, refinement and analysis program 
Dolomanov et al., 2009

Mercury: visualization and analysis of crystal structures
Macrae, et al., 2006

O. V. Dolomanov, L. J. Bourhis, R. J. Gildea, J. A. K. Howard and H. Puschmann.
J. Appl. Cryst. (2009). 42, 339-341;

C. F. Macrae, P. R. Edgington, P. McCabe, E. Pidcock, G. P. Shields, R. Taylor,
M. Towler and J. van de Streek, J. Appl. Cryst. (2006). 39, 453-457.
;
_computing_publication_material
;
 APEX3 v.2015.5-2 (Bruker AXS Inc., 2015)
 OLEX2 (Dolomanov et al., 2009)
;
_computing_structure_refinement 'XL-2014/7 (Sheldrick, 2015b)'
_computing_structure_solution 'XT 2014/5 (Sheldrick, 2015a)'
_diffrn_ambient_temperature 100(2)
_diffrn_detector_area_resol_mean 10.4167
_diffrn_measured_fraction_theta_full 0.999
_diffrn_measured_fraction_theta_max 0.998
_diffrn_measurement_device_type 'Bruker D8 Venture PHOTON 100 CMOS'
_diffrn_measurement_method 'omega and phi scans'
_diffrn_radiation_monochromator mirrors
_diffrn_radiation_type MoK\a
_diffrn_radiation_wavelength 0.71073
_diffrn_reflns_av_R_equivalents 0.0584
_diffrn_reflns_av_unetI/netI 0.0401
_diffrn_reflns_Laue_measured_fraction_full 0.999
_diffrn_reflns_Laue_measured_fraction_max 0.998
_diffrn_reflns_limit_h_max 27
_diffrn_reflns_limit_h_min -26
_diffrn_reflns_limit_k_max 17
_diffrn_reflns_limit_k_min -17
_diffrn_reflns_limit_l_max 23
_diffrn_reflns_limit_l_min -23
_diffrn_reflns_number 106577
_diffrn_reflns_point_group_measured_fraction_full 0.999
_diffrn_reflns_point_group_measured_fraction_max 0.998
_diffrn_reflns_theta_full 25.242
_diffrn_reflns_theta_max 26.452
_diffrn_reflns_theta_min 2.373
_diffrn_source 'INCOATEC ImuS micro-focus source'
_diffrn_standards_number 0
_exptl_absorpt_coefficient_mu 0.903
_exptl_absorpt_correction_T_max 0.7454
_exptl_absorpt_correction_T_min 0.6996
_exptl_absorpt_correction_type multi-scan
_exptl_absorpt_process_details
;
SADABS-2014/5 (Bruker,2014/5) was used for absorption correction.
wR2(int) was 0.0697 before and 0.0553 after correction.
The Ratio of minimum to maximum transmission is 0.9386.
The \l/2 correction factor is 0.00150.
;
_exptl_crystal_colour yellow
_exptl_crystal_colour_primary yellow
_exptl_crystal_density_diffrn 1.510
_exptl_crystal_description block
_exptl_crystal_F_000 2432
_exptl_crystal_size_max 0.20
_exptl_crystal_size_mid 0.12
_exptl_crystal_size_min 0.08
_refine_diff_density_max 1.917
_refine_diff_density_min -1.131
_refine_diff_density_rms 0.135
_refine_ls_extinction_method none
_refine_ls_goodness_of_fit_ref 1.070
_refine_ls_hydrogen_treatment constr
_refine_ls_matrix_type full
_refine_ls_number_parameters 702
_refine_ls_number_reflns 10817
_refine_ls_number_restraints 173
_refine_ls_restrained_S_all 1.089
_refine_ls_R_factor_all 0.1150
_refine_ls_R_factor_gt 0.0953
_refine_ls_shift/su_max 0.001
_refine_ls_shift/su_mean 0.000
_refine_ls_structure_factor_coef Fsqd
_refine_ls_weighting_details 'w=1/[\s^2^(Fo^2^)+(0.0130P)^2^+91.7620P] where P=(Fo^2^+2Fc^2^)/3'
_refine_ls_weighting_scheme calc
_refine_ls_wR_factor_gt 0.2030
_refine_ls_wR_factor_ref 0.2123
_reflns_Friedel_coverage 0.000
_reflns_number_gt 8835
_reflns_number_total 10817
_reflns_threshold_expression 'I > 2\s(I)'
_cod_data_source_file om7b00209_si_003.cif
_cod_data_source_block 0289_feng
_cod_database_code 4087340
_shelx_space_group_comment
;
The symmetry employed for this shelxl refinement is uniquely defined
by the following loop, which should always be used as a source of
symmetry information in preference to the above space-group names.
They are only intended as comments.
;
_shelx_estimated_absorpt_t_max 0.931
_shelx_estimated_absorpt_t_min 0.840
_olex2_refinement_description
;
1. Fixed Uiso
 At 1.2 times of:
  All C(H) groups, All N(H) groups
 At 1.5 times of:
  All C(H,H,H) groups
2. Restrained distances
 C51-C52 = C52X-C51X
 1.45 with sigma of 0.02
 C50X-C49X
 1.45 with sigma of 0.02
 Cl5X-Cl6X
 3 with sigma of 0.02
 Cl3X-Cl4X
 3 with sigma of 0.02
 Cl5X-C49X = Cl6X-C49X = Cl3X-C50X = Cl4X-C50X
 1.75 with sigma of 0.02
 C52-C51
 1.45 with sigma of 0.02
 C52-C51 = C52X-C51X
 1.45 with sigma of 0.02
 Cl7X-C52X \\sim Cl7-C52 \\sim Cl8-C52 \\sim Cl8X-C52X \\sim Cl1X-C51X \\sim
Cl10-C51 \\sim Cl9X-C51X
 \\sim Cl9-C51
 with sigma of 0.02
 C51-C52 \\sim C52X-C51X
 with sigma of 0.02
 Cl8X-C52X \\sim Cl8-C52 \\sim Cl7X-C52X \\sim Cl7-C52 \\sim Cl9-C51 \\sim
Cl9X-C51X \\sim Cl1X-C51X ~
 Cl10-C51
 with sigma of 0.02
3. Uiso/Uaniso restraints and constraints
Uanis(Cl5X) = Uanis(Cl5)
Uanis(C49X) = Uanis(C49)
Uanis(Cl6X) = Uanis(Cl6)
4. Rigid body (RIGU) restrains
 Cl1X, Cl7X, Cl8X, Cl9X, C51X, C52X, Cl7, Cl8, Cl9, Cl10, C51, C52
 with sigma for 1-2 distances of 0.004 and sigma for 1-3 distances of 0.004
 Cl3X, Cl4X, C50X
 with sigma for 1-2 distances of 0.004 and sigma for 1-3 distances of 0.004
 Cl5X, C49X, Cl6X, C50X, Cl3X, Cl4X
 with sigma for 1-2 distances of 0.004 and sigma for 1-3 distances of 0.004
 Cl5, C49, Cl4, Cl3, C50, Cl6
 with sigma for 1-2 distances of 0.004 and sigma for 1-3 distances of 0.004
5. Others
 Sof(Cl1X)=Sof(Cl7X)=Sof(Cl8X)=Sof(Cl9X)=Sof(C51X)=Sof(H51X)=Sof(C52X)=
 Sof(H52X)=1-FVAR(1)
 Sof(Cl7)=Sof(Cl8)=Sof(Cl9)=Sof(Cl10)=Sof(C51)=Sof(H51)=Sof(C52)=Sof(H52)=
 FVAR(1)
 Sof(Cl3X)=Sof(Cl4X)=Sof(Cl5X)=Sof(Cl6X)=Sof(C49X)=Sof(H49X)=Sof(C50X)=
 Sof(H50X)=1-FVAR(2)
 Sof(Cl6)=Sof(Cl4)=Sof(Cl5)=Sof(Cl3)=Sof(C50)=Sof(H50)=Sof(C49)=Sof(H49)=FVAR(2)
6.a Ternary CH refined with riding coordinates:
 C7(H7), C21(H21), C40(H40), C51(H51), C52(H52), C51X(H51X), C52X(H52X),
 C50(H50), C49(H49), C49X(H49X), C50X(H50X)
6.b Aromatic/amide H refined with riding coordinates:
 N3(H3), C1(H1), C2(H2), C3(H3A), C4(H4), C5(H5), C9(H9), C10(H10), C11(H11),
 C12(H12), C13(H13), C15(H15), C18(H18), C23(H23), C24(H24), C25(H25), C26(H26),
  C27(H27), C29(H29), C30(H30), C31(H31), C32(H32), C33(H33), C42(H42),
 C43(H43), C44(H44)
6.c Idealised Me refined as rotating group:
 C17(H17A,H17B,H17C), C34(H34A,H34B,H34C), C37(H37A,H37B,H37C), C38(H38A,H38B,
 H38C), C39(H39A,H39B,H39C), C48(H48A,H48B,H48C)
;
_shelx_shelxl_version_number 2014/7
_olex2_submission_special_instructions 'No special instructions were received'

loop_
_space_group_symop_operation_xyz
'x, y, z'
'-x, y+1/2, -z+1/2'
'-x, -y, -z'
'x, -y-1/2, z-1/2'

loop_
_atom_site_label
_atom_site_type_symbol
_atom_site_fract_x
_atom_site_fract_y
_atom_site_fract_z
_atom_site_U_iso_or_equiv
_atom_site_adp_type
_atom_site_occupancy
_atom_site_site_symmetry_order
_atom_site_calc_flag
_atom_site_refinement_flags_posn
_atom_site_refinement_flags_adp
_atom_site_refinement_flags_occupancy
_atom_site_disorder_assembly
_atom_site_disorder_group
Pd1 Pd 0.75104(3) 0.60975(4) 0.79470(3) 0.02435(15) Uani 1 1 d . . . . .
Cl1 Cl 0.77170(11) 0.47543(13) 0.86618(11) 0.0338(4) Uani 1 1 d . . . . .
Cl2 Cl 0.72010(13) 0.68696(16) 0.88080(12) 0.0455(6) Uani 1 1 d . . . . .
O1 O 0.5629(6) 0.7610(7) 0.5837(5) 0.097(3) Uani 1 1 d . . . . .
N1 N 0.7738(3) 0.5518(4) 0.7101(3) 0.0216(12) Uani 1 1 d . . . . .
N2 N 0.7356(3) 0.7223(4) 0.7230(4) 0.0273(14) Uani 1 1 d . . . . .
N3 N 0.5745(6) 0.7056(8) 0.6980(6) 0.084(4) Uani 1 1 d . . . . .
H3 H 0.5941 0.7116 0.7493 0.101 Uiso 1 1 calc R . . . .
C1 C 0.6612(4) 0.4136(6) 0.5001(5) 0.038(2) Uani 1 1 d . . . . .
H1 H 0.6873 0.3573 0.5138 0.046 Uiso 1 1 calc R . . . .
C2 C 0.6420(5) 0.4511(9) 0.4269(6) 0.056(3) Uani 1 1 d . . . . .
H2 H 0.6550 0.4204 0.3908 0.067 Uiso 1 1 calc R . . . .
C3 C 0.6038(6) 0.5333(10) 0.4044(6) 0.069(4) Uani 1 1 d . . . . .
H3A H 0.5917 0.5598 0.3541 0.083 Uiso 1 1 calc R . . . .
C4 C 0.5836(6) 0.5763(9) 0.4581(7) 0.065(3) Uani 1 1 d . . . . .
H4 H 0.5569 0.6319 0.4442 0.078 Uiso 1 1 calc R . . . .
C5 C 0.6033(5) 0.5364(7) 0.5320(5) 0.047(2) Uani 1 1 d . . . . .
H5 H 0.5889 0.5650 0.5677 0.056 Uiso 1 1 calc R . . . .
C6 C 0.6431(4) 0.4564(6) 0.5546(5) 0.0319(18) Uani 1 1 d . . . . .
C7 C 0.6660(4) 0.4193(5) 0.6374(4) 0.0266(16) Uani 1 1 d . . . . .
H7 H 0.6632 0.4737 0.6692 0.032 Uiso 1 1 calc R . . . .
C8 C 0.6206(4) 0.3445(6) 0.6462(5) 0.0315(18) Uani 1 1 d . . . . .
C9 C 0.5826(5) 0.2835(8) 0.5867(6) 0.056(3) Uani 1 1 d . . . . .
H9 H 0.5841 0.2891 0.5374 0.067 Uiso 1 1 calc R . . . .
C10 C 0.5423(6) 0.2141(8) 0.5973(7) 0.064(3) Uani 1 1 d . . . . .
H10 H 0.5163 0.1729 0.5556 0.076 Uiso 1 1 calc R . . . .
C11 C 0.5401(6) 0.2056(7) 0.6673(7) 0.058(3) Uani 1 1 d . . . . .
H11 H 0.5124 0.1586 0.6748 0.070 Uiso 1 1 calc R . . . .
C12 C 0.5784(6) 0.2653(9) 0.7279(7) 0.073(4) Uani 1 1 d . . . . .
H12 H 0.5780 0.2585 0.7776 0.088 Uiso 1 1 calc R . . . .
C13 C 0.6172(6) 0.3351(8) 0.7158(6) 0.058(3) Uani 1 1 d . . . . .
H13 H 0.6421 0.3774 0.7572 0.069 Uiso 1 1 calc R . . . .
C14 C 0.7416(4) 0.3891(6) 0.6745(4) 0.0257(15) Uani 1 1 d . . . . .
C15 C 0.7611(4) 0.2962(5) 0.6748(4) 0.0253(16) Uani 1 1 d . . . . .
H15 H 0.7270 0.2498 0.6501 0.030 Uiso 1 1 calc R . . . .
C16 C 0.8298(4) 0.2703(5) 0.7106(4) 0.0264(16) Uani 1 1 d . . . . .
C17 C 0.8496(4) 0.1691(5) 0.7085(5) 0.0323(18) Uani 1 1 d . . . . .
H17A H 0.8190 0.1284 0.7207 0.049 Uiso 1 1 calc GR . . . .
H17B H 0.8971 0.1593 0.7472 0.049 Uiso 1 1 calc GR . . . .
H17C H 0.8455 0.1541 0.6561 0.049 Uiso 1 1 calc GR . . . .
C18 C 0.8798(4) 0.3368(5) 0.7488(4) 0.0265(16) Uani 1 1 d . . . . .
H18 H 0.9266 0.3183 0.7743 0.032 Uiso 1 1 calc R . . . .
C19 C 0.8622(4) 0.4312(5) 0.7503(5) 0.0272(16) Uani 1 1 d . . . . .
C20 C 0.7933(4) 0.4558(5) 0.7104(4) 0.0235(15) Uani 1 1 d . . . . .
C21 C 0.9164(4) 0.5064(5) 0.7927(5) 0.0337(19) Uani 1 1 d . . . . .
H21 H 0.8955 0.5489 0.8186 0.040 Uiso 1 1 calc R . . . .
C22 C 0.9815(4) 0.4662(6) 0.8586(6) 0.046(3) Uani 1 1 d . . . . .
C23 C 0.9769(6) 0.4232(7) 0.9207(6) 0.060(3) Uani 1 1 d . . . . .
H23 H 0.9337 0.4183 0.9225 0.072 Uiso 1 1 calc R . . . .
C24 C 1.0367(7) 0.3857(9) 0.9823(7) 0.082(4) Uani 1 1 d . . . . .
H24 H 1.0339 0.3539 1.0250 0.099 Uiso 1 1 calc R . . . .
C25 C 1.0983(7) 0.3962(10) 0.9792(9) 0.088(5) Uani 1 1 d . . . . .
H25 H 1.1386 0.3728 1.0212 0.106 Uiso 1 1 calc R . . . .
C26 C 1.1040(6) 0.4400(8) 0.9166(10) 0.086(5) Uani 1 1 d . . . . .
H26 H 1.1474 0.4464 0.9155 0.103 Uiso 1 1 calc R . . . .
C27 C 1.0463(5) 0.4734(7) 0.8573(8) 0.067(4) Uani 1 1 d . . . . .
H27 H 1.0494 0.5024 0.8137 0.080 Uiso 1 1 calc R . . . .
C28 C 0.9311(4) 0.5662(6) 0.7369(6) 0.041(2) Uani 1 1 d . . . . .
C29 C 0.9457(5) 0.5278(7) 0.6783(7) 0.052(3) Uani 1 1 d . . . . .
H29 H 0.9464 0.4616 0.6739 0.062 Uiso 1 1 calc R . . . .
C30 C 0.9590(5) 0.5816(7) 0.6268(7) 0.057(3) Uani 1 1 d . . . . .
H30 H 0.9699 0.5535 0.5880 0.068 Uiso 1 1 calc R . . . .
C31 C 0.9561(5) 0.6802(8) 0.6325(9) 0.069(4) Uani 1 1 d . . . . .
H31 H 0.9636 0.7188 0.5960 0.083 Uiso 1 1 calc R . . . .
C32 C 0.9429(5) 0.7199(8) 0.6897(8) 0.064(3) Uani 1 1 d . . . . .
H32 H 0.9428 0.7862 0.6942 0.076 Uiso 1 1 calc R . . . .
C33 C 0.9295(4) 0.6645(7) 0.7416(7) 0.052(3) Uani 1 1 d . . . . .
H33 H 0.9192 0.6930 0.7807 0.062 Uiso 1 1 calc R . . . .
C34 C 0.7785(4) 0.5835(6) 0.5841(5) 0.0342(18) Uani 1 1 d . . . . .
H34A H 0.8164 0.6214 0.5840 0.051 Uiso 1 1 calc GR . . . .
H34B H 0.7367 0.5962 0.5364 0.051 Uiso 1 1 calc GR . . . .
H34C H 0.7902 0.5169 0.5860 0.051 Uiso 1 1 calc GR . . . .
C35 C 0.7667(4) 0.6080(6) 0.6547(4) 0.0295(16) Uani 1 1 d . . . . .
C36 C 0.7452(4) 0.7061(5) 0.6610(5) 0.0282(17) Uani 1 1 d . . . . .
C37 C 0.7360(5) 0.7758(6) 0.5996(5) 0.045(2) Uani 1 1 d . . . . .
H37A H 0.7320 0.8385 0.6183 0.067 Uiso 1 1 calc GR . . . .
H37B H 0.6942 0.7613 0.5523 0.067 Uiso 1 1 calc GR . . . .
H37C H 0.7758 0.7740 0.5874 0.067 Uiso 1 1 calc GR . . . .
C38 C 0.8791(7) 0.9050(10) 0.7906(10) 0.093(5) Uani 1 1 d . . . . .
H38A H 0.8693 0.9719 0.7918 0.139 Uiso 1 1 calc GR . . . .
H38B H 0.8633 0.8846 0.7361 0.139 Uiso 1 1 calc GR . . . .
H38C H 0.9287 0.8944 0.8190 0.139 Uiso 1 1 calc GR . . . .
C39 C 0.8699(7) 0.8673(9) 0.9121(10) 0.105(6) Uani 1 1 d . . . . .
H39A H 0.9193 0.8542 0.9361 0.158 Uiso 1 1 calc GR . . . .
H39B H 0.8472 0.8268 0.9357 0.158 Uiso 1 1 calc GR . . . .
H39C H 0.8622 0.9331 0.9209 0.158 Uiso 1 1 calc GR . . . .
C40 C 0.8418(5) 0.8493(8) 0.8292(8) 0.062(3) Uani 1 1 d . . . . .
H40 H 0.8471 0.7811 0.8212 0.074 Uiso 1 1 calc R . . . .
C41 C 0.7637(5) 0.8769(6) 0.7810(6) 0.048(2) Uani 1 1 d . . . . .
C42 C 0.7386(7) 0.9697(8) 0.7843(8) 0.071(4) Uani 1 1 d . . . . .
H42 H 0.7704 1.0171 0.8131 0.085 Uiso 1 1 calc R . . . .
C43 C 0.6708(7) 0.9910(8) 0.7472(7) 0.064(3) Uani 1 1 d . . . . .
H43 H 0.6561 1.0532 0.7495 0.077 Uiso 1 1 calc R . . . .
C44 C 0.6229(6) 0.9239(8) 0.7062(6) 0.056(3) Uani 1 1 d . . . . .
H44 H 0.5755 0.9398 0.6813 0.067 Uiso 1 1 calc R . . . .
C45 C 0.6440(5) 0.8316(6) 0.7011(5) 0.036(2) Uani 1 1 d . . . . .
C46 C 0.7136(4) 0.8136(5) 0.7352(5) 0.0317(18) Uani 1 1 d . . . . .
C47 C 0.5923(5) 0.7584(9) 0.6583(6) 0.052(3) Uani 1 1 d . . . . .
C48 C 0.5227(6) 0.6344(10) 0.6633(7) 0.081(4) Uani 1 1 d . . . . .
H48A H 0.4991 0.6440 0.6065 0.121 Uiso 1 1 calc GR . . . .
H48B H 0.4893 0.6383 0.6856 0.121 Uiso 1 1 calc GR . . . .
H48C H 0.5444 0.5724 0.6743 0.121 Uiso 1 1 calc GR . . . .
Cl7 Cl 0.5721(8) 0.5062(15) 0.8204(8) 0.062(3) Uani 0.551(5) 1 d D U P A 1
Cl8 Cl 0.6031(2) 0.5614(4) 0.9889(3) 0.0612(16) Uani 0.551(5) 1 d D U P A 1
Cl9 Cl 0.5789(3) 0.3446(4) 0.9250(4) 0.0714(18) Uani 0.551(5) 1 d D U P A 1
Cl10 Cl 0.7221(3) 0.4222(6) 1.0375(3) 0.076(2) Uani 0.551(5) 1 d D U P A 1
C51 C 0.6532(7) 0.4121(12) 0.9339(9) 0.068(4) Uani 0.551(5) 1 d D U P A 1
H51 H 0.6721 0.3896 0.8971 0.082 Uiso 0.551(5) 1 calc R . P A 1
C52 C 0.6372(10) 0.5093(13) 0.9243(9) 0.068(4) Uani 0.551(5) 1 d D U P A 1
H52 H 0.6783 0.5456 0.9285 0.082 Uiso 0.551(5) 1 calc R . P A 1
Cl1X Cl 0.7164(4) 0.4805(5) 1.0728(4) 0.081(3) Uani 0.449(5) 1 d D U P A 2
Cl7X Cl 0.5650(12) 0.490(2) 0.8316(11) 0.071(5) Uani 0.449(5) 1 d D U P A 2
Cl8X Cl 0.5592(4) 0.4967(6) 0.9879(5) 0.085(3) Uani 0.449(5) 1 d D U P A 2
Cl9X Cl 0.6535(4) 0.3350(4) 0.9498(5) 0.071(2) Uani 0.449(5) 1 d D U P A 2
C51X C 0.6691(10) 0.4643(10) 0.9673(9) 0.054(4) Uani 0.449(5) 1 d D U P A 2
H51X H 0.7002 0.4837 0.9432 0.065 Uiso 0.449(5) 1 calc R . P A 2
C52X C 0.6103(9) 0.5231(18) 0.9354(11) 0.067(5) Uani 0.449(5) 1 d D U P A 2
H52X H 0.6237 0.5907 0.9410 0.081 Uiso 0.449(5) 1 calc R . P A 2
Cl6 Cl 0.8327(3) 0.1407(5) 1.0301(3) 0.1143(19) Uani 0.843(4) 1 d . U P B 1
Cl4 Cl 0.9022(2) 0.1719(3) 0.9136(2) 0.0787(12) Uani 0.843(4) 1 d . U P B 1
Cl5 Cl 0.7558(2) 0.2101(3) 0.8502(2) 0.0607(10) Uani 0.843(4) 1 d . U P B 1
Cl3 Cl 0.9236(3) 0.3029(5) 1.0605(3) 0.123(2) Uani 0.843(4) 1 d . U P B 1
C50 C 0.8395(8) 0.2523(11) 0.9952(8) 0.063(3) Uani 0.843(4) 1 d . U P B 1
H50 H 0.8011 0.2938 0.9925 0.075 Uiso 0.843(4) 1 calc R . P B 1
C49 C 0.8397(7) 0.2437(11) 0.9173(9) 0.067(3) Uani 0.843(4) 1 d . U P B 1
H49 H 0.8479 0.3079 0.9017 0.081 Uiso 0.843(4) 1 calc R . P B 1
Cl3X Cl 0.8192(8) 0.0229(13) 0.9511(10) 0.058(5) Uani 0.157(4) 1 d D U P B 2
Cl4X Cl 0.9530(9) 0.1168(16) 0.9986(14) 0.080(6) Uani 0.157(4) 1 d D U P B 2
Cl5X Cl 0.7402(11) 0.2212(17) 0.8738(13) 0.0607(10) Uani 0.157(4) 1 d D U P B 2
Cl6X Cl 0.8480(14) 0.230(3) 1.0313(13) 0.1143(19) Uani 0.157(4) 1 d D U P B 2
C49X C 0.8273(17) 0.200(5) 0.9343(19) 0.067(3) Uani 0.157(4) 1 d D U P B 2
H49X H 0.8511 0.2494 0.9177 0.081 Uiso 0.157(4) 1 calc R . P B 2
C50X C 0.8654(13) 0.115(3) 0.935(3) 0.073(7) Uani 0.157(4) 1 d D U P B 2
H50X H 0.8618 0.1070 0.8807 0.088 Uiso 0.157(4) 1 calc R . P B 2

loop_
_atom_site_aniso_label
_atom_site_aniso_U_11
_atom_site_aniso_U_22
_atom_site_aniso_U_33
_atom_site_aniso_U_23
_atom_site_aniso_U_13
_atom_site_aniso_U_12
Pd1 0.0225(3) 0.0212(3) 0.0253(3) -0.0024(2) 0.0065(2) 0.0008(2)
Cl1 0.0457(11) 0.0222(9) 0.0305(10) 0.0008(8) 0.0135(9) -0.0035(8)
Cl2 0.0600(14) 0.0434(13) 0.0318(11) -0.0024(9) 0.0186(10) 0.0188(11)
O1 0.131(9) 0.099(7) 0.041(5) -0.014(5) 0.017(5) -0.004(7)
N1 0.019(3) 0.016(3) 0.028(3) 0.002(2) 0.009(3) 0.000(2)
N2 0.019(3) 0.026(3) 0.030(3) 0.004(3) 0.004(3) 0.005(3)
N3 0.074(7) 0.083(8) 0.049(6) -0.005(6) -0.017(5) -0.010(6)
C1 0.029(4) 0.044(5) 0.035(4) -0.010(4) 0.008(4) 0.004(4)
C2 0.047(6) 0.083(8) 0.038(5) -0.006(5) 0.018(5) 0.011(6)
C3 0.053(7) 0.106(10) 0.046(6) 0.027(6) 0.019(5) 0.026(7)
C4 0.064(7) 0.069(8) 0.064(7) 0.032(6) 0.031(6) 0.039(6)
C5 0.040(5) 0.063(6) 0.042(5) 0.011(5) 0.022(4) 0.018(5)
C6 0.021(4) 0.037(4) 0.032(4) -0.002(4) 0.006(3) 0.004(3)
C7 0.023(4) 0.023(4) 0.032(4) -0.009(3) 0.011(3) 0.000(3)
C8 0.020(4) 0.028(4) 0.043(5) -0.007(4) 0.010(3) 0.003(3)
C9 0.055(6) 0.065(7) 0.052(6) -0.035(5) 0.027(5) -0.034(5)
C10 0.060(7) 0.058(7) 0.076(8) -0.032(6) 0.032(6) -0.033(6)
C11 0.054(6) 0.043(6) 0.072(7) 0.001(5) 0.021(6) -0.018(5)
C12 0.082(9) 0.084(9) 0.052(7) -0.009(6) 0.028(6) -0.051(7)
C13 0.075(7) 0.062(7) 0.037(5) -0.018(5) 0.026(5) -0.036(6)
C14 0.023(3) 0.028(4) 0.026(3) -0.010(3) 0.010(3) -0.004(3)
C15 0.025(4) 0.020(4) 0.031(4) -0.009(3) 0.011(3) -0.005(3)
C16 0.030(4) 0.019(4) 0.027(4) -0.003(3) 0.009(3) 0.003(3)
C17 0.032(4) 0.020(4) 0.039(5) -0.004(3) 0.010(4) -0.001(3)
C18 0.027(4) 0.016(4) 0.032(4) -0.002(3) 0.009(3) -0.001(3)
C19 0.025(4) 0.018(4) 0.035(4) 0.002(3) 0.010(3) -0.003(3)
C20 0.031(4) 0.012(3) 0.032(4) -0.003(3) 0.017(3) 0.003(3)
C21 0.021(4) 0.022(4) 0.047(5) -0.010(4) 0.004(3) 0.003(3)
C22 0.033(5) 0.017(4) 0.062(6) -0.017(4) -0.005(4) 0.003(3)
C23 0.063(7) 0.039(5) 0.044(6) -0.019(5) -0.009(5) 0.009(5)
C24 0.095(10) 0.049(7) 0.058(7) -0.026(6) -0.009(7) 0.017(7)
C25 0.056(8) 0.058(8) 0.084(9) -0.040(7) -0.032(7) 0.019(7)
C26 0.032(6) 0.044(7) 0.135(13) -0.019(8) -0.008(7) 0.004(5)
C27 0.026(5) 0.029(5) 0.115(10) -0.018(6) 0.001(5) -0.001(4)
C28 0.016(4) 0.019(4) 0.081(7) 0.001(4) 0.015(4) -0.001(3)
C29 0.031(5) 0.038(5) 0.093(8) 0.006(5) 0.032(5) 0.003(4)
C30 0.037(5) 0.052(6) 0.091(8) 0.018(6) 0.038(6) 0.004(5)
C31 0.038(6) 0.058(7) 0.112(10) 0.024(7) 0.035(7) -0.007(5)
C32 0.028(5) 0.038(6) 0.115(10) 0.015(6) 0.021(6) -0.006(4)
C33 0.022(4) 0.032(5) 0.088(8) 0.000(5) 0.011(5) -0.004(4)
C34 0.040(5) 0.029(4) 0.040(5) 0.004(4) 0.023(4) 0.006(3)
C35 0.021(3) 0.038(4) 0.022(4) 0.003(4) 0.002(3) 0.003(3)
C36 0.023(4) 0.023(4) 0.034(4) 0.004(3) 0.007(3) 0.008(3)
C37 0.065(6) 0.037(5) 0.038(5) 0.012(4) 0.027(5) 0.018(5)
C38 0.090(10) 0.072(9) 0.144(14) -0.029(9) 0.077(10) -0.042(8)
C39 0.076(9) 0.036(7) 0.171(17) 0.010(8) 0.021(10) -0.008(6)
C40 0.042(6) 0.049(6) 0.104(9) -0.052(6) 0.040(6) -0.027(5)
C41 0.056(6) 0.015(4) 0.082(7) -0.015(4) 0.038(5) -0.004(4)
C42 0.086(9) 0.038(6) 0.110(10) -0.029(6) 0.063(8) -0.012(6)
C43 0.092(9) 0.037(6) 0.079(8) -0.003(6) 0.052(7) 0.028(6)
C44 0.061(7) 0.057(7) 0.050(6) -0.001(5) 0.024(5) 0.032(5)
C45 0.044(5) 0.030(4) 0.031(4) 0.003(3) 0.013(4) 0.021(4)
C46 0.037(4) 0.021(4) 0.037(4) 0.001(3) 0.015(4) 0.009(3)
C47 0.033(5) 0.070(7) 0.039(5) -0.015(5) 0.003(4) 0.020(5)
C48 0.056(7) 0.106(11) 0.065(8) -0.013(8) 0.011(6) -0.013(7)
Cl7 0.032(3) 0.065(7) 0.069(5) 0.002(4) 0.002(4) 0.013(4)
Cl8 0.042(3) 0.062(3) 0.075(3) -0.029(3) 0.021(2) 0.001(2)
Cl9 0.082(4) 0.058(3) 0.082(4) -0.016(3) 0.043(3) -0.035(3)
Cl10 0.049(3) 0.126(6) 0.042(3) 0.028(3) 0.010(2) 0.012(3)
C51 0.069(8) 0.066(8) 0.073(8) -0.010(6) 0.034(6) -0.004(6)
C52 0.049(8) 0.069(8) 0.086(8) -0.004(6) 0.029(6) 0.003(6)
Cl1X 0.090(5) 0.063(4) 0.049(4) 0.004(3) -0.010(3) 0.016(4)
Cl7X 0.066(8) 0.062(9) 0.072(6) -0.006(6) 0.017(5) 0.004(5)
Cl8X 0.099(6) 0.069(5) 0.113(6) 0.026(4) 0.071(5) 0.037(4)
Cl9X 0.119(6) 0.018(2) 0.105(5) 0.014(3) 0.075(5) 0.015(3)
C51X 0.056(8) 0.048(8) 0.056(8) 0.006(6) 0.022(6) -0.003(6)
C52X 0.066(9) 0.062(10) 0.072(8) 0.003(7) 0.028(6) 0.008(7)
Cl6 0.104(3) 0.168(5) 0.079(3) 0.033(3) 0.047(2) -0.039(3)
Cl4 0.084(3) 0.096(3) 0.080(3) -0.013(2) 0.058(2) -0.001(2)
Cl5 0.063(2) 0.0396(16) 0.072(2) 0.0111(17) 0.0217(16) -0.0018(15)
Cl3 0.098(3) 0.161(5) 0.112(4) -0.092(4) 0.048(3) -0.045(3)
C50 0.068(7) 0.067(7) 0.055(6) -0.004(5) 0.028(5) 0.006(5)
C49 0.071(5) 0.065(6) 0.071(5) 0.007(4) 0.036(4) -0.011(4)
Cl3X 0.056(9) 0.066(9) 0.058(10) 0.009(7) 0.030(8) -0.011(7)
Cl4X 0.064(8) 0.086(13) 0.105(13) -0.017(10) 0.049(8) -0.015(7)
Cl5X 0.063(2) 0.0396(16) 0.072(2) 0.0111(17) 0.0217(16) -0.0018(15)
Cl6X 0.104(3) 0.168(5) 0.079(3) 0.033(3) 0.047(2) -0.039(3)
C49X 0.071(5) 0.065(6) 0.071(5) 0.007(4) 0.036(4) -0.011(4)
C50X 0.067(10) 0.074(9) 0.089(15) 0.022(8) 0.043(9) -0.014(7)

loop_
_atom_type_symbol
_atom_type_description
_atom_type_scat_dispersion_real
_atom_type_scat_dispersion_imag
_atom_type_scat_source
C C 0.0033 0.0016 'International Tables Vol C Tables 4.2.6.8 and 6.1.1.4'
H H 0.0000 0.0000 'International Tables Vol C Tables 4.2.6.8 and 6.1.1.4'
Cl Cl 0.1484 0.1585 'International Tables Vol C Tables 4.2.6.8 and 6.1.1.4'
N N 0.0061 0.0033 'International Tables Vol C Tables 4.2.6.8 and 6.1.1.4'
O O 0.0106 0.0060 'International Tables Vol C Tables 4.2.6.8 and 6.1.1.4'
Pd Pd -0.9988 1.0072 'International Tables Vol C Tables 4.2.6.8 and 6.1.1.4'

loop_
_geom_angle_atom_site_label_1
_geom_angle_atom_site_label_2
_geom_angle_atom_site_label_3
_geom_angle
Cl1 Pd1 Cl2 91.43(8)
N1 Pd1 Cl1 94.19(17)
N1 Pd1 Cl2 174.13(17)
N2 Pd1 Cl1 173.97(19)
N2 Pd1 Cl2 94.60(19)
N2 Pd1 N1 79.8(2)
C20 N1 Pd1 123.7(5)
C35 N1 Pd1 114.0(5)
C35 N1 C20 122.3(7)
C36 N2 Pd1 114.8(5)
C36 N2 C46 119.9(7)
C46 N2 Pd1 125.3(5)
C47 N3 H3 118.8
C47 N3 C48 122.5(11)
C48 N3 H3 118.8
C2 C1 H1 119.4
C2 C1 C6 121.1(9)
C6 C1 H1 119.4
C1 C2 H2 119.3
C1 C2 C3 121.3(10)
C3 C2 H2 119.3
C2 C3 H3A 120.9
C2 C3 C4 118.3(10)
C4 C3 H3A 120.9
C3 C4 H4 120.3
C5 C4 C3 119.4(10)
C5 C4 H4 120.3
C4 C5 H5 119.1
C6 C5 C4 121.9(9)
C6 C5 H5 119.1
C1 C6 C7 122.7(7)
C5 C6 C1 118.0(8)
C5 C6 C7 119.3(7)
C6 C7 H7 105.8
C6 C7 C14 112.2(6)
C8 C7 C6 115.0(6)
C8 C7 H7 105.8
C8 C7 C14 111.4(6)
C14 C7 H7 105.8
C9 C8 C7 122.9(8)
C13 C8 C7 119.1(8)
C13 C8 C9 118.0(9)
C8 C9 H9 119.3
C8 C9 C10 121.3(10)
C10 C9 H9 119.3
C9 C10 H10 120.2
C11 C10 C9 119.7(10)
C11 C10 H10 120.2
C10 C11 H11 120.1
C10 C11 C12 119.8(10)
C12 C11 H11 120.1
C11 C12 H12 120.1
C11 C12 C13 119.7(10)
C13 C12 H12 120.1
C8 C13 C12 121.4(9)
C8 C13 H13 119.3
C12 C13 H13 119.3
C15 C14 C7 122.0(6)
C15 C14 C20 118.1(7)
C20 C14 C7 119.8(7)
C14 C15 H15 119.5
C16 C15 C14 120.9(7)
C16 C15 H15 119.5
C15 C16 C17 119.7(7)
C18 C16 C15 120.0(7)
C18 C16 C17 120.3(7)
C16 C17 H17A 109.5
C16 C17 H17B 109.5
C16 C17 H17C 109.5
H17A C17 H17B 109.5
H17A C17 H17C 109.5
H17B C17 H17C 109.5
C16 C18 H18 119.6
C16 C18 C19 120.8(7)
C19 C18 H18 119.6
C18 C19 C21 122.0(7)
C20 C19 C18 117.9(7)
C20 C19 C21 120.1(6)
C14 C20 N1 118.6(6)
C19 C20 N1 119.2(6)
C19 C20 C14 122.1(7)
C19 C21 H21 106.1
C22 C21 C19 112.9(7)
C22 C21 H21 106.1
C28 C21 C19 112.1(7)
C28 C21 H21 106.1
C28 C21 C22 112.9(7)
C23 C22 C21 119.1(9)
C23 C22 C27 119.2(10)
C27 C22 C21 121.7(10)
C22 C23 H23 120.1
C22 C23 C24 119.9(13)
C24 C23 H23 120.1
C23 C24 H24 120.7
C25 C24 C23 118.7(15)
C25 C24 H24 120.7
C24 C25 H25 118.9
C24 C25 C26 122.2(12)
C26 C25 H25 118.9
C25 C26 H26 120.8
C27 C26 C25 118.4(14)
C27 C26 H26 120.8
C22 C27 H27 119.2
C26 C27 C22 121.5(14)
C26 C27 H27 119.2
C29 C28 C21 122.0(8)
C29 C28 C33 117.7(10)
C33 C28 C21 120.3(10)
C28 C29 H29 118.7
C30 C29 C28 122.5(10)
C30 C29 H29 118.7
C29 C30 H30 120.8
C29 C30 C31 118.3(12)
C31 C30 H30 120.8
C30 C31 H31 119.7
C32 C31 C30 120.6(11)
C32 C31 H31 119.7
C31 C32 H32 119.8
C31 C32 C33 120.4(11)
C33 C32 H32 119.8
C28 C33 H33 119.8
C32 C33 C28 120.4(11)
C32 C33 H33 119.8
H34A C34 H34B 109.5
H34A C34 H34C 109.5
H34B C34 H34C 109.5
C35 C34 H34A 109.5
C35 C34 H34B 109.5
C35 C34 H34C 109.5
N1 C35 C34 125.3(8)
N1 C35 C36 116.9(7)
C36 C35 C34 117.8(7)
N2 C36 C35 114.5(7)
N2 C36 C37 125.0(7)
C37 C36 C35 120.5(7)
C36 C37 H37A 109.5
C36 C37 H37B 109.5
C36 C37 H37C 109.5
H37A C37 H37B 109.5
H37A C37 H37C 109.5
H37B C37 H37C 109.5
H38A C38 H38B 109.5
H38A C38 H38C 109.5
H38B C38 H38C 109.5
C40 C38 H38A 109.5
C40 C38 H38B 109.5
C40 C38 H38C 109.5
H39A C39 H39B 109.5
H39A C39 H39C 109.5
H39B C39 H39C 109.5
C40 C39 H39A 109.5
C40 C39 H39B 109.5
C40 C39 H39C 109.5
C38 C40 H40 108.5
C38 C40 C41 104.2(11)
C39 C40 C38 111.6(10)
C39 C40 H40 108.5
C39 C40 C41 115.3(10)
C41 C40 H40 108.5
C42 C41 C40 122.0(9)
C46 C41 C40 123.2(7)
C46 C41 C42 114.8(9)
C41 C42 H42 119.2
C43 C42 C41 121.6(11)
C43 C42 H42 119.2
C42 C43 H43 119.5
C42 C43 C44 121.1(9)
C44 C43 H43 119.5
C43 C44 H44 120.0
C43 C44 C45 120.1(10)
C45 C44 H44 120.0
C44 C45 C47 120.3(9)
C46 C45 C44 117.4(9)
C46 C45 C47 122.3(7)
C41 C46 N2 117.9(7)
C45 C46 N2 117.4(7)
C45 C46 C41 124.7(8)
O1 C47 C45 118.7(12)
N3 C47 O1 123.6(12)
N3 C47 C45 117.1(9)
N3 C48 H48A 109.5
N3 C48 H48B 109.5
N3 C48 H48C 109.5
H48A C48 H48B 109.5
H48A C48 H48C 109.5
H48B C48 H48C 109.5
Cl9 C51 Cl10 113.9(9)
Cl9 C51 H51 112.0
Cl10 C51 H51 112.0
C52 C51 Cl9 110.4(14)
C52 C51 Cl10 95.6(11)
C52 C51 H51 112.0
Cl7 C52 H52 109.6
Cl8 C52 Cl7 112.2(11)
Cl8 C52 H52 109.6
C51 C52 Cl7 98.2(12)
C51 C52 Cl8 117.1(14)
C51 C52 H52 109.6
Cl1X C51X Cl9X 106.9(9)
Cl1X C51X H51X 107.2
Cl9X C51X H51X 107.2
C52X C51X Cl1X 111.5(13)
C52X C51X Cl9X 116.4(16)
C52X C51X H51X 107.2
Cl7X C52X H52X 111.1
Cl8X C52X Cl7X 111.2(14)
Cl8X C52X H52X 111.1
C51X C52X Cl7X 105.5(15)
C51X C52X Cl8X 106.7(15)
C51X C52X H52X 111.1
Cl6 C50 Cl3 108.7(8)
Cl6 C50 H50 110.8
Cl3 C50 H50 110.8
C49 C50 Cl6 109.6(11)
C49 C50 Cl3 106.0(10)
C49 C50 H50 110.8
Cl4 C49 Cl5 112.8(9)
Cl4 C49 H49 107.1
Cl5 C49 H49 107.1
C50 C49 Cl4 115.4(11)
C50 C49 Cl5 107.1(10)
C50 C49 H49 107.1
Cl5X C49X H49X 102.9
Cl6X C49X Cl5X 111.0(16)
Cl6X C49X H49X 102.9
C50X C49X Cl5X 126(3)
C50X C49X Cl6X 108(4)
C50X C49X H49X 102.9
Cl3X C50X H50X 107.0
Cl4X C50X Cl3X 114.6(17)
Cl4X C50X H50X 107.0
C49X C50X Cl3X 105(4)
C49X C50X Cl4X 116(3)
C49X C50X H50X 107.0

loop_
_geom_bond_atom_site_label_1
_geom_bond_atom_site_label_2
_geom_bond_distance
Pd1 Cl1 2.277(2)
Pd1 Cl2 2.292(2)
Pd1 N1 2.040(6)
Pd1 N2 2.034(6)
O1 C47 1.274(12)
N1 C20 1.433(9)
N1 C35 1.276(10)
N2 C36 1.297(10)
N2 C46 1.440(9)
N3 H3 0.8800
N3 C47 1.236(15)
N3 C48 1.442(16)
C1 H1 0.9500
C1 C2 1.372(13)
C1 C6 1.393(11)
C2 H2 0.9500
C2 C3 1.390(16)
C3 H3A 0.9500
C3 C4 1.407(16)
C4 H4 0.9500
C4 C5 1.394(13)
C5 H5 0.9500
C5 C6 1.380(12)
C6 C7 1.521(11)
C7 H7 1.0000
C7 C8 1.506(11)
C7 C14 1.534(10)
C8 C9 1.378(11)
C8 C13 1.357(12)
C9 H9 0.9500
C9 C10 1.389(14)
C10 H10 0.9500
C10 C11 1.349(15)
C11 H11 0.9500
C11 C12 1.381(15)
C12 H12 0.9500
C12 C13 1.382(14)
C13 H13 0.9500
C14 C15 1.389(10)
C14 C20 1.400(10)
C15 H15 0.9500
C15 C16 1.389(10)
C16 C17 1.510(10)
C16 C18 1.383(10)
C17 H17A 0.9800
C17 H17B 0.9800
C17 H17C 0.9800
C18 H18 0.9500
C18 C19 1.404(10)
C19 C20 1.392(10)
C19 C21 1.535(10)
C21 H21 1.0000
C21 C22 1.532(11)
C21 C28 1.496(13)
C22 C23 1.366(16)
C22 C27 1.412(15)
C23 H23 0.9500
C23 C24 1.420(15)
C24 H24 0.9500
C24 C25 1.36(2)
C25 H25 0.9500
C25 C26 1.39(2)
C26 H26 0.9500
C26 C27 1.354(16)
C27 H27 0.9500
C28 C29 1.389(14)
C28 C33 1.406(12)
C29 H29 0.9500
C29 C30 1.364(14)
C30 H30 0.9500
C30 C31 1.414(16)
C31 H31 0.9500
C31 C32 1.356(17)
C32 H32 0.9500
C32 C33 1.386(15)
C33 H33 0.9500
C34 H34A 0.9800
C34 H34B 0.9800
C34 H34C 0.9800
C34 C35 1.504(11)
C35 C36 1.497(11)
C36 C37 1.477(11)
C37 H37A 0.9800
C37 H37B 0.9800
C37 H37C 0.9800
C38 H38A 0.9800
C38 H38B 0.9800
C38 H38C 0.9800
C38 C40 1.523(16)
C39 H39A 0.9800
C39 H39B 0.9800
C39 H39C 0.9800
C39 C40 1.440(19)
C40 H40 1.0000
C40 C41 1.582(14)
C41 C42 1.441(13)
C41 C46 1.388(12)
C42 H42 0.9500
C42 C43 1.357(17)
C43 H43 0.9500
C43 C44 1.377(16)
C44 H44 0.9500
C44 C45 1.410(12)
C45 C46 1.378(11)
C45 C47 1.487(14)
C48 H48A 0.9800
C48 H48B 0.9800
C48 H48C 0.9800
Cl7 C52 1.859(13)
Cl8 C52 1.834(13)
Cl9 C51 1.816(13)
Cl10 C51 1.886(13)
C51 H51 1.0000
C51 C52 1.422(10)
C52 H52 1.0000
Cl1X C51X 1.822(13)
Cl7X C52X 1.839(14)
Cl8X C52X 1.813(14)
Cl9X C51X 1.879(13)
C51X H51X 1.0000
C51X C52X 1.421(12)
C52X H52X 1.0000
Cl6 C50 1.755(16)
Cl4 C49 1.719(16)
Cl5 C49 1.771(15)
Cl3 C50 1.845(15)
C50 H50 1.0000
C50 C49 1.482(19)
C49 H49 1.0000
Cl3X C50X 1.76(2)
Cl4X C50X 1.75(2)
Cl5X C49X 1.75(2)
Cl6X C49X 1.75(2)
C49X H49X 1.0000
C49X C50X 1.46(2)
C50X H50X 1.0000

loop_
_geom_hbond_atom_site_label_D
_geom_hbond_atom_site_label_H
_geom_hbond_atom_site_label_A
_geom_hbond_distance_DH
_geom_hbond_distance_HA
_geom_hbond_distance_DA
_geom_hbond_angle_DHA
N3 H3 Cl2 0.88 2.81 3.541(9) 142.0
C51 H51 Cl1 1.00 2.75 3.438(17) 126.6
C52 H52 Cl1 1.00 2.92 3.553(16) 122.3
C52 H52 Cl2 1.00 2.53 3.40(2) 145.6
C51X H51X Cl1 1.00 2.54 3.50(2) 160.4

loop_
_geom_torsion_atom_site_label_1
_geom_torsion_atom_site_label_2
_geom_torsion_atom_site_label_3
_geom_torsion_atom_site_label_4
_geom_torsion
Pd1 N1 C20 C14 88.5(8)
Pd1 N1 C20 C19 -87.6(8)
Pd1 N1 C35 C34 -178.7(6)
Pd1 N1 C35 C36 1.5(8)
Pd1 N2 C36 C35 -0.8(8)
Pd1 N2 C36 C37 178.9(7)
Pd1 N2 C46 C41 87.4(9)
Pd1 N2 C46 C45 -92.0(8)
N1 C35 C36 N2 -0.5(10)
N1 C35 C36 C37 179.8(8)
C1 C2 C3 C4 -1.6(18)
C1 C6 C7 C8 -85.9(9)
C1 C6 C7 C14 42.8(10)
C2 C1 C6 C5 2.0(13)
C2 C1 C6 C7 -177.3(8)
C2 C3 C4 C5 1.1(19)
C3 C4 C5 C6 1.1(18)
C4 C5 C6 C1 -2.6(15)
C4 C5 C6 C7 176.8(9)
C5 C6 C7 C8 94.8(9)
C5 C6 C7 C14 -136.6(8)
C6 C1 C2 C3 0.1(16)
C6 C7 C8 C9 28.9(11)
C6 C7 C8 C13 -152.1(9)
C6 C7 C14 C15 -97.3(9)
C6 C7 C14 C20 83.7(8)
C7 C8 C9 C10 178.7(10)
C7 C8 C13 C12 -177.5(11)
C7 C14 C15 C16 -178.1(7)
C7 C14 C20 N1 -1.2(10)
C7 C14 C20 C19 174.7(7)
C8 C7 C14 C15 33.3(10)
C8 C7 C14 C20 -145.7(7)
C8 C9 C10 C11 -0.2(19)
C9 C8 C13 C12 1.5(17)
C9 C10 C11 C12 -0.5(19)
C10 C11 C12 C13 2(2)
C11 C12 C13 C8 -2(2)
C13 C8 C9 C10 -0.3(16)
C14 C7 C8 C9 -100.1(10)
C14 C7 C8 C13 78.9(10)
C14 C15 C16 C17 -178.7(7)
C14 C15 C16 C18 1.9(12)
C15 C14 C20 N1 179.7(7)
C15 C14 C20 C19 -4.3(11)
C15 C16 C18 C19 -1.5(12)
C16 C18 C19 C20 -1.7(12)
C16 C18 C19 C21 179.5(7)
C17 C16 C18 C19 179.1(8)
C18 C19 C20 N1 -179.3(7)
C18 C19 C20 C14 4.7(12)
C18 C19 C21 C22 -24.6(12)
C18 C19 C21 C28 104.2(9)
C19 C21 C22 C23 -62.2(10)
C19 C21 C22 C27 118.5(9)
C19 C21 C28 C29 -49.7(10)
C19 C21 C28 C33 129.3(8)
C20 N1 C35 C34 -1.0(11)
C20 N1 C35 C36 179.1(6)
C20 C14 C15 C16 0.9(11)
C20 C19 C21 C22 156.6(8)
C20 C19 C21 C28 -74.6(9)
C21 C19 C20 N1 -0.5(11)
C21 C19 C20 C14 -176.5(7)
C21 C22 C23 C24 -179.9(8)
C21 C22 C27 C26 178.2(9)
C21 C28 C29 C30 179.8(9)
C21 C28 C33 C32 -179.7(8)
C22 C21 C28 C29 79.1(10)
C22 C21 C28 C33 -101.9(9)
C22 C23 C24 C25 2.0(15)
C23 C22 C27 C26 -1.1(15)
C23 C24 C25 C26 -1.9(18)
C24 C25 C26 C27 0.3(19)
C25 C26 C27 C22 1.2(17)
C27 C22 C23 C24 -0.6(13)
C28 C21 C22 C23 169.4(8)
C28 C21 C22 C27 -9.9(11)
C28 C29 C30 C31 -1.5(16)
C29 C28 C33 C32 -0.7(14)
C29 C30 C31 C32 2.3(17)
C30 C31 C32 C33 -2.3(16)
C31 C32 C33 C28 1.5(15)
C33 C28 C29 C30 0.7(14)
C34 C35 C36 N2 179.7(7)
C34 C35 C36 C37 0.0(11)
C35 N1 C20 C14 -88.9(9)
C35 N1 C20 C19 95.0(9)
C36 N2 C46 C41 -94.7(10)
C36 N2 C46 C45 85.9(10)
C38 C40 C41 C42 -68.4(13)
C38 C40 C41 C46 114.5(11)
C39 C40 C41 C42 54.3(15)
C39 C40 C41 C46 -122.8(11)
C40 C41 C42 C43 -175.2(11)
C40 C41 C46 N2 -8.6(14)
C40 C41 C46 C45 170.8(9)
C41 C42 C43 C44 1.4(19)
C42 C41 C46 N2 174.1(9)
C42 C41 C46 C45 -6.6(15)
C42 C43 C44 C45 -1.0(18)
C43 C44 C45 C46 -3.0(15)
C43 C44 C45 C47 178.7(10)
C44 C45 C46 N2 -173.6(8)
C44 C45 C46 C41 7.1(14)
C44 C45 C47 O1 73.5(13)
C44 C45 C47 N3 -97.8(13)
C46 N2 C36 C35 -178.9(6)
C46 N2 C36 C37 0.8(12)
C46 C41 C42 C43 2.1(17)
C46 C45 C47 O1 -104.8(11)
C46 C45 C47 N3 83.9(13)
C47 C45 C46 N2 4.7(13)
C47 C45 C46 C41 -174.6(10)
C48 N3 C47 O1 7(2)
C48 N3 C47 C45 177.3(10)
Cl9 C51 C52 Cl7 -64.8(13)
Cl9 C51 C52 Cl8 55.4(16)
Cl10 C51 C52 Cl7 177.1(10)
Cl10 C51 C52 Cl8 -62.8(13)
Cl1X C51X C52X Cl7X -174.8(13)
Cl1X C51X C52X Cl8X -56.4(18)
Cl9X C51X C52X Cl7X -51.9(18)
Cl9X C51X C52X Cl8X 66.5(18)
Cl6 C50 C49 Cl4 -56.0(13)
Cl6 C50 C49 Cl5 70.5(12)
Cl3 C50 C49 Cl4 61.1(13)
Cl3 C50 C49 Cl5 -172.4(8)
Cl5X C49X C50X Cl3X -56(6)
Cl5X C49X C50X Cl4X 177(3)
Cl6X C49X C50X Cl3X 79(3)
Cl6X C49X C50X Cl4X -48(6)
